data_4504692
loop_
_publ_author_name
'Ren, Yan-Ping'
'Kong, Xiang-Jian'
'Long, La-Sheng'
'Huang, Rong-Bin'
'Zheng, Lan-Sun'

_publ_section_title
;
 Anion-Dependent Assembly of Cyclic Structure
;
_journal_issue 2
_journal_name_full 'Crystal Growth &amp; Design'
_journal_page_first 572
_journal_paper_doi 10.1021/cg050459a
_journal_volume 6
_journal_year 2006
_chemical_formula_sum 'C40 H32 Cu3 N8 O40 P W12'
_chemical_formula_weight 3692.53
_chemical_name_systematic
; 
 ? 
;
_space_group_IT_number 2
_symmetry_cell_setting triclinic
_symmetry_space_group_name_Hall '-P 1'
_symmetry_space_group_name_H-M 'P -1'
_atom_sites_solution_hydrogens geom
_atom_sites_solution_primary direct
_atom_sites_solution_secondary difmap
_audit_creation_method SHELXL-97
_cell_angle_alpha 106.211(3)
_cell_angle_beta 101.978(3)
_cell_angle_gamma 102.460(3)
_cell_formula_units_Z 1
_cell_length_a 11.2758(19)
_cell_length_b 12.141(2)
_cell_length_c 13.492(2)
_cell_measurement_temperature 123(2)
_cell_volume 1659.7(5)
_computing_cell_refinement 'SHELXTL-Plus (Sheldrick, 1990)'
_computing_data_collection 'SHELXTL-Plus (Sheldrick, 1990)'
_computing_data_reduction 'SHELXTL-Plus (Sheldrick, 1990)'
_computing_molecular_graphics 'SHELXTL V.5.0 (Sheldrick, 1997)'
_computing_publication_material 'SHELXL-97 (Sheldrick, 1997)'
_computing_structure_refinement 'SHELXL-97 (Sheldrick, 1997)'
_computing_structure_solution 'SHELXS-97 (Sheldrick, 1990)'
_diffrn_ambient_temperature 173(2)
_diffrn_measured_fraction_theta_full 0.982
_diffrn_measured_fraction_theta_max 0.982
_diffrn_measurement_device_type 'Bruker Smart Apex CCD area detector'
_diffrn_measurement_method 'phi and omega scans'
_diffrn_radiation_monochromator graphite
_diffrn_radiation_source 'fine-focus sealed tube'
_diffrn_radiation_type MoK\a
_diffrn_radiation_wavelength 0.71073
_diffrn_reflns_av_R_equivalents 0.0388
_diffrn_reflns_av_sigmaI/netI 0.0614
_diffrn_reflns_limit_h_max 13
_diffrn_reflns_limit_h_min -13
_diffrn_reflns_limit_k_max 14
_diffrn_reflns_limit_k_min -14
_diffrn_reflns_limit_l_max 16
_diffrn_reflns_limit_l_min -16
_diffrn_reflns_number 12829
_diffrn_reflns_theta_full 26.00
_diffrn_reflns_theta_max 26.00
_diffrn_reflns_theta_min 1.64
_exptl_absorpt_coefficient_mu 21.756
_exptl_absorpt_correction_type sadabs
_exptl_crystal_colour red
_exptl_crystal_density_diffrn 3.694
_exptl_crystal_density_meas ?
_exptl_crystal_density_method 'not measured'
_exptl_crystal_description needle
_exptl_crystal_F_000 1638
_exptl_crystal_size_max 0.11
_exptl_crystal_size_mid 0.04
_exptl_crystal_size_min 0.03
_refine_diff_density_max 3.121
_refine_diff_density_min -4.578
_refine_diff_density_rms 0.369
_refine_ls_extinction_method none
_refine_ls_goodness_of_fit_ref 1.057
_refine_ls_hydrogen_treatment mixed
_refine_ls_matrix_type full
_refine_ls_number_parameters 472
_refine_ls_number_reflns 6399
_refine_ls_number_restraints 10
_refine_ls_restrained_S_all 1.297
_refine_ls_R_factor_all 0.0569
_refine_ls_R_factor_gt 0.0499
_refine_ls_shift/su_max 0.032
_refine_ls_shift/su_mean 0.004
_refine_ls_structure_factor_coef Fsqd
_refine_ls_weighting_details 'calc w=1/[\s^2^(Fo^2^)+(0.0629P)^2^+19.4443P] where P=(Fo^2^+2Fc^2^)/3'
_refine_ls_weighting_scheme calc
_refine_ls_wR_factor_gt 0.1247
_refine_ls_wR_factor_ref 0.1295
_reflns_number_gt 5661
_reflns_number_total 6399
_reflns_threshold_expression >2sigma(I)
_cod_data_source_file cg050459asi20050907_112157.cif
_cod_data_source_block complex_5
_cod_depositor_comments
;
The following automatic conversions were performed:

'_exptl_crystal_density_meas' value 'not measured' was changed to '?'
- the value is perceived as not measured.

Automatic conversion script
Id: cif_fix_values 3008 2015-01-20 13:52:24Z robertas 
;
_cod_original_sg_symbol_H-M p-1
_cod_database_code 4504692

loop_
_symmetry_equiv_pos_as_xyz
'x, y, z'
'-x, -y, -z'

loop_
_atom_site_label
_atom_site_type_symbol
_atom_site_fract_x
_atom_site_fract_y
_atom_site_fract_z
_atom_site_U_iso_or_equiv
_atom_site_adp_type
_atom_site_occupancy
_atom_site_symmetry_multiplicity
_atom_site_calc_flag
_atom_site_refinement_flags
W1 W 0.94831(4) 0.65575(4) 0.24547(3) 0.02266(10) Uani 1 1 d .
W2 W 0.69706(4) 0.42121(4) 0.04250(3) 0.02416(10) Uani 1 1 d .
W3 W 1.24930(4) 0.73961(4) 0.20000(3) 0.02547(11) Uani 1 1 d .
W4 W 1.26023(4) 0.43952(5) 0.15032(4) 0.03705(13) Uani 1 1 d .
W5 W 0.98509(4) 0.80094(4) 0.05395(4) 0.03413(13) Uani 1 1 d .
W6 W 0.95642(4) 0.35203(5) 0.18718(3) 0.03272(13) Uani 1 1 d .
P1 P 1.0000 0.5000 0.0000 0.0211(9) Uani 1 2 d SD
O1 O 1.0375(10) 0.3992(7) 0.0451(9) 0.0294(19) Uani 0.50 1 d PD
O2 O 1.0312(10) 0.6278(7) 0.0886(9) 0.0294(19) Uani 0.50 1 d PD
O3 O 1.1473(6) 0.5484(10) 0.0370(10) 0.0294(19) Uani 0.50 1 d PD
O4 O 0.9109(7) 0.4843(10) 0.0716(8) 0.0294(19) Uani 0.50 1 d PD
O5 O 0.7880(8) 0.3417(7) 0.1193(8) 0.051(3) Uani 1 1 d .
O6 O 1.3233(11) 0.7106(9) 0.0856(7) 0.076(3) Uani 1 1 d .
O7 O 0.6735(11) 0.5135(8) -0.0468(7) 0.076(3) Uani 1 1 d .
O8 O 0.9314(8) 0.7601(8) 0.1657(8) 0.054(3) Uani 1 1 d .
O9 O 1.3644(9) 0.8542(10) 0.2970(7) 0.064(4) Uani 1 1 d .
O10 O 1.1237(8) 0.7150(8) 0.2745(8) 0.059(3) Uani 1 1 d .
O11 O 1.2879(11) 0.6029(8) 0.2248(7) 0.069(3) Uani 1 1 d .
O12 O 1.3809(8) 0.4105(8) 0.2233(7) 0.042(2) Uani 1 1 d .
O13 O 0.9708(8) 0.5154(7) 0.2692(7) 0.047(3) Uani 1 1 d .
O14 O 0.9785(8) 0.9416(8) 0.0827(7) 0.047(2) Uani 1 1 d .
O15 O 0.9347(9) 0.2838(7) 0.2782(6) 0.041(2) Uani 1 1 d .
O16 O 1.1764(9) 0.2915(13) 0.0409(9) 0.102(5) Uani 1 1 d .
O17 O 0.9536(10) 0.2261(14) 0.0683(9) 0.108(6) Uani 1 1 d .
O18 O 0.5560(8) 0.3809(9) 0.0645(9) 0.063(3) Uani 1 1 d .
O19 O 1.1538(7) 0.8235(8) 0.1346(8) 0.058(2) Uani 1 1 d .
O20 O 0.9259(10) 0.7293(12) 0.3617(8) 0.077(4) Uani 1 1 d .
O21 O 0.7813(8) 0.5629(7) 0.1602(7) 0.053(3) Uani 1 1 d .
O22 O 1.1355(8) 0.4006(13) 0.2200(9) 0.104(5) Uani 1 1 d .
Cu1 Cu 1.0000 0.5000 0.5000 0.0449(7) Uani 1 2 d S
Cu2 Cu 0.46579(13) 0.07880(13) 0.22733(11) 0.0328(4) Uani 1 1 d .
N1 N 0.3701(8) 0.1805(8) 0.3089(7) 0.028(2) Uani 1 1 d .
C1 C 0.2444(12) 0.1311(12) 0.2807(11) 0.046(4) Uani 1 1 d .
H1A H 0.2048 0.0659 0.2151 0.055 Uiso 1 1 calc R
C2 C 0.1720(10) 0.1711(12) 0.3429(12) 0.045(4) Uani 1 1 d .
H2A H 0.0833 0.1331 0.3205 0.054 Uiso 1 1 calc R
C3 C 0.2235(12) 0.2626(13) 0.4347(13) 0.055(4) Uani 1 1 d .
H3A H 0.1724 0.2896 0.4785 0.066 Uiso 1 1 calc R
C4 C 0.3539(12) 0.3188(13) 0.4662(11) 0.047(4) Uani 1 1 d .
H4A H 0.3927 0.3860 0.5304 0.056 Uiso 1 1 calc R
C5 C 0.4249(10) 0.2740(10) 0.4012(9) 0.028(3) Uani 1 1 d .
C6 C 0.5630(10) 0.3304(10) 0.4242(8) 0.027(3) Uani 1 1 d .
C7 C 0.6419(12) 0.3606(12) 0.5268(9) 0.038(3) Uani 1 1 d .
H7A H 0.6086 0.3477 0.5831 0.046 Uiso 1 1 calc R
C8 C 0.7699(11) 0.4098(12) 0.5457(9) 0.039(3) Uani 1 1 d .
H8A H 0.8244 0.4261 0.6153 0.047 Uiso 1 1 calc R
C9 C 0.7424(10) 0.4136(11) 0.3737(9) 0.034(3) Uani 1 1 d .
H9A H 0.7759 0.4362 0.3209 0.041 Uiso 1 1 calc R
C10 C 0.6146(10) 0.3595(11) 0.3479(9) 0.032(3) Uani 1 1 d .
H10A H 0.5619 0.3422 0.2774 0.039 Uiso 1 1 calc R
N2 N 0.8218(9) 0.4360(9) 0.4709(8) 0.038(3) Uani 1 1 d .
N3 N 0.3766(8) 0.0451(8) 0.0732(7) 0.029(2) Uani 1 1 d .
C11 C 0.3768(13) -0.0505(11) -0.4083(10) 0.042(3) Uani 1 1 d .
H11A H 0.4324 -0.0847 -0.4423 0.051 Uiso 1 1 calc R
C12 C 0.2886(14) -0.0153(13) -0.4685(10) 0.050(4) Uani 1 1 d .
H12A H 0.2810 -0.0266 -0.5423 0.060 Uiso 1 1 calc R
C13 C 0.2116(15) 0.0372(16) -0.4167(11) 0.064(5) Uani 1 1 d .
H13A H 0.1498 0.0642 -0.4549 0.077 Uiso 1 1 calc R
C14 C 0.2232(14) 0.0509(13) -0.3112(11) 0.054(4) Uani 1 1 d .
H14A H 0.1704 0.0874 -0.2751 0.065 Uiso 1 1 calc R
C15 C 0.3128(10) 0.0108(10) -0.2583(9) 0.031(3) Uani 1 1 d .
C16 C 0.3306(10) 0.0218(11) -0.1430(9) 0.030(3) Uani 1 1 d .
C17 C 0.3464(11) 0.1297(10) -0.0660(9) 0.034(3) Uani 1 1 d .
H17A H 0.3410 0.1977 -0.0863 0.041 Uiso 1 1 calc R
C18 C 0.3698(11) 0.1387(11) 0.0394(10) 0.037(3) Uani 1 1 d .
H18A H 0.3820 0.2143 0.0916 0.044 Uiso 1 1 calc R
C19 C 0.3508(12) -0.0621(9) -0.0056(9) 0.034(3) Uani 1 1 d .
H19A H 0.3481 -0.1316 0.0143 0.041 Uiso 1 1 calc R
C20 C 0.3292(12) -0.0743(10) -0.1100(9) 0.034(3) Uani 1 1 d .
H20A H 0.3127 -0.1513 -0.1617 0.040 Uiso 1 1 calc R
N4 N 0.3901(8) -0.0403(8) -0.3063(7) 0.028(2) Uani 1 1 d .

loop_
_atom_site_aniso_label
_atom_site_aniso_U_11
_atom_site_aniso_U_22
_atom_site_aniso_U_33
_atom_site_aniso_U_23
_atom_site_aniso_U_13
_atom_site_aniso_U_12
W1 0.02596(18) 0.01985(19) 0.02136(17) 0.00393(14) 0.01093(15) 0.00511(16)
W2 0.01742(16) 0.0355(2) 0.02641(18) 0.01641(15) 0.00959(14) 0.01038(15)
W3 0.02418(19) 0.0194(2) 0.02330(19) 0.00074(15) -0.00134(16) 0.00373(16)
W4 0.02282(19) 0.0603(3) 0.0251(2) 0.0055(2) 0.00065(17) 0.0241(2)
W5 0.0273(2) 0.0196(2) 0.0468(3) -0.00266(18) 0.01310(19) 0.00530(18)
W6 0.0235(2) 0.0464(3) 0.02150(19) 0.01009(18) 0.00789(16) -0.0028(2)
P1 0.0140(14) 0.0217(18) 0.0234(17) 0.0021(13) 0.0031(13) 0.0061(13)
O1 0.023(3) 0.037(4) 0.030(3) 0.014(3) 0.009(3) 0.009(3)
O2 0.023(3) 0.037(4) 0.030(3) 0.014(3) 0.009(3) 0.009(3)
O3 0.023(3) 0.037(4) 0.030(3) 0.014(3) 0.009(3) 0.009(3)
O4 0.023(3) 0.037(4) 0.030(3) 0.014(3) 0.009(3) 0.009(3)
O5 0.034(4) 0.026(4) 0.069(6) 0.017(4) -0.030(4) 0.002(4)
O6 0.164(7) 0.083(5) 0.038(4) 0.038(3) 0.052(4) 0.103(5)
O7 0.171(8) 0.077(4) 0.046(4) 0.049(3) 0.061(4) 0.102(5)
O8 0.029(4) 0.054(4) 0.105(6) 0.057(4) 0.026(4) 0.020(4)
O9 0.043(5) 0.080(7) 0.033(5) 0.006(5) 0.003(4) -0.027(5)
O10 0.033(4) 0.069(5) 0.110(6) 0.071(4) 0.036(4) 0.021(4)
O11 0.159(8) 0.063(4) 0.037(4) 0.038(3) 0.054(4) 0.081(5)
O12 0.037(4) 0.048(5) 0.043(4) 0.025(3) 0.006(4) 0.009(4)
O13 0.034(4) 0.020(4) 0.066(5) 0.023(3) -0.026(4) -0.006(3)
O14 0.051(5) 0.042(4) 0.061(5) 0.026(4) 0.017(4) 0.025(4)
O15 0.061(5) 0.037(4) 0.029(4) 0.020(3) 0.006(4) 0.014(4)
O16 0.026(4) 0.138(11) 0.057(6) -0.058(7) 0.019(4) -0.033(6)
O17 0.043(5) 0.145(12) 0.063(6) -0.055(7) 0.032(5) -0.016(7)
O18 0.023(4) 0.042(6) 0.108(8) -0.003(5) 0.036(4) 0.002(4)
O19 0.027(4) 0.072(4) 0.117(6) 0.077(4) 0.031(4) 0.026(3)
O20 0.058(5) 0.131(9) 0.032(5) -0.004(5) 0.009(4) 0.054(6)
O21 0.044(5) 0.024(4) 0.059(5) 0.023(3) -0.038(4) -0.012(4)
O22 0.023(4) 0.146(12) 0.060(6) -0.058(7) 0.027(4) -0.032(6)
Cu1 0.0193(9) 0.0442(13) 0.0547(13) 0.0061(10) -0.0026(9) 0.0029(9)
Cu2 0.0318(6) 0.0336(7) 0.0331(6) 0.0092(5) 0.0099(5) 0.0116(6)
N1 0.022(4) 0.022(4) 0.032(4) 0.000(3) 0.003(4) 0.007(4)
C1 0.026(6) 0.036(7) 0.052(8) 0.001(6) 0.002(6) -0.008(5)
C2 0.014(5) 0.045(7) 0.075(8) 0.023(6) 0.011(5) 0.006(5)
C3 0.041(6) 0.064(8) 0.080(9) 0.037(7) 0.031(6) 0.029(6)
C4 0.041(6) 0.051(8) 0.047(7) 0.007(6) 0.026(5) 0.010(6)
C5 0.024(5) 0.026(5) 0.033(5) 0.008(4) 0.011(4) 0.007(4)
C6 0.034(5) 0.024(5) 0.021(5) 0.004(4) 0.006(4) 0.008(4)
C7 0.035(6) 0.045(7) 0.020(5) 0.007(5) 0.002(5) -0.006(5)
C8 0.023(5) 0.052(7) 0.027(5) 0.010(5) -0.008(5) 0.001(5)
C9 0.022(5) 0.043(7) 0.030(5) 0.006(5) 0.002(4) 0.011(5)
C10 0.022(5) 0.044(6) 0.028(5) 0.010(4) 0.005(4) 0.007(5)
N2 0.024(4) 0.038(5) 0.046(6) 0.011(4) 0.005(4) 0.006(4)
N3 0.028(4) 0.024(5) 0.032(4) 0.005(3) 0.011(4) 0.007(4)
C11 0.051(7) 0.032(6) 0.043(6) 0.013(5) 0.012(6) 0.011(5)
C12 0.063(8) 0.060(8) 0.021(5) 0.004(5) 0.009(6) 0.022(7)
C13 0.075(9) 0.093(10) 0.032(7) 0.017(7) 0.012(6) 0.051(8)
C14 0.073(8) 0.062(8) 0.054(7) 0.030(6) 0.035(6) 0.045(6)
C15 0.020(5) 0.036(6) 0.036(5) 0.014(4) 0.007(4) 0.006(4)
C16 0.022(4) 0.041(6) 0.029(5) 0.009(4) 0.006(4) 0.016(4)
C17 0.044(6) 0.022(5) 0.038(6) 0.005(4) 0.013(5) 0.019(5)
C18 0.038(6) 0.022(6) 0.040(6) -0.002(5) 0.004(5) 0.011(5)
C19 0.054(7) 0.007(5) 0.037(5) 0.001(4) 0.018(5) 0.003(5)
C20 0.052(7) 0.013(5) 0.032(5) 0.004(4) 0.010(5) 0.010(5)
N4 0.029(4) 0.023(4) 0.038(4) 0.015(3) 0.009(4) 0.010(4)

loop_
_atom_type_symbol
_atom_type_description
_atom_type_scat_dispersion_real
_atom_type_scat_dispersion_imag
_atom_type_scat_source
C C 0.0033 0.0016 'International Tables Vol C Tables 4.2.6.8 and 6.1.1.4'
H H 0.0000 0.0000 'International Tables Vol C Tables 4.2.6.8 and 6.1.1.4'
N N 0.0061 0.0033 'International Tables Vol C Tables 4.2.6.8 and 6.1.1.4'
O O 0.0106 0.0060 'International Tables Vol C Tables 4.2.6.8 and 6.1.1.4'
P P 0.1023 0.0942 'International Tables Vol C Tables 4.2.6.8 and 6.1.1.4'
Cu Cu 0.3201 1.2651 'International Tables Vol C Tables 4.2.6.8 and 6.1.1.4'
W W -0.8490 6.8722 'International Tables Vol C Tables 4.2.6.8 and 6.1.1.4'

loop_
_geom_angle_atom_site_label_1
_geom_angle_atom_site_label_2
_geom_angle_atom_site_label_3
_geom_angle
_geom_angle_site_symmetry_1
_geom_angle_site_symmetry_3
O20 W1 O10 101.5(5) . .
O20 W1 O13 101.5(6) . .
O10 W1 O13 89.0(4) . .
O20 W1 O8 102.5(6) . .
O10 W1 O8 87.8(4) . .
O13 W1 O8 156.0(4) . .
O20 W1 O21 102.7(5) . .
O10 W1 O21 155.8(5) . .
O13 W1 O21 87.1(3) . .
O8 W1 O21 86.2(4) . .
O20 W1 O2 157.5(5) . .
O10 W1 O2 63.7(4) . .
O13 W1 O2 95.3(4) . .
O8 W1 O2 62.1(4) . .
O21 W1 O2 92.8(4) . .
O18 W2 O21 102.0(5) . .
O18 W2 O7 104.1(6) . .
O21 W2 O7 89.4(4) . .
O18 W2 O5 100.4(5) . .
O21 W2 O5 87.4(4) . .
O7 W2 O5 155.5(5) . .
O18 W2 O6 100.6(5) . 2_765
O21 W2 O6 157.3(5) . 2_765
O7 W2 O6 87.4(4) . 2_765
O5 W2 O6 86.3(4) . 2_765
O18 W2 O3 163.5(5) . 2_765
O21 W2 O3 91.9(4) . 2_765
O7 W2 O3 66.7(5) . 2_765
O5 W2 O3 89.1(5) . 2_765
O6 W2 O3 66.2(4) 2_765 2_765
O18 W2 O4 160.9(5) . .
O21 W2 O4 65.4(4) . .
O7 W2 O4 90.5(5) . .
O5 W2 O4 66.1(4) . .
O6 W2 O4 92.1(4) 2_765 .
O3 W2 O4 35.4(4) 2_765 .
O9 W3 O19 100.8(5) . .
O9 W3 O6 102.0(5) . .
O19 W3 O6 90.0(4) . .
O9 W3 O11 102.7(5) . .
O19 W3 O11 156.3(4) . .
O6 W3 O11 87.4(4) . .
O9 W3 O10 100.7(4) . .
O19 W3 O10 87.1(4) . .
O6 W3 O10 157.3(4) . .
O11 W3 O10 86.3(5) . .
O9 W3 O2 156.0(5) . .
O19 W3 O2 62.7(3) . .
O6 W3 O2 95.7(4) . .
O11 W3 O2 94.1(4) . .
O10 W3 O2 63.1(4) . .
O12 W4 O16 102.8(5) . .
O12 W4 O7 103.3(5) . 2_765
O16 W4 O7 86.3(5) . 2_765
O12 W4 O11 101.7(4) . .
O16 W4 O11 155.5(6) . .
O7 W4 O11 87.6(4) 2_765 .
O12 W4 O22 99.9(5) . .
O16 W4 O22 87.1(5) . .
O7 W4 O22 156.7(5) 2_765 .
O11 W4 O22 89.3(5) . .
O12 W4 O1 155.8(3) . .
O16 W4 O1 60.2(5) . .
O7 W4 O1 93.2(4) 2_765 .
O11 W4 O1 96.5(4) . .
O22 W4 O1 64.3(5) . .
O14 W5 O8 101.0(5) . .
O14 W5 O16 104.1(6) . 2_765
O8 W5 O16 88.5(5) . 2_765
O14 W5 O17 104.2(7) . 2_765
O8 W5 O17 154.8(6) . 2_765
O16 W5 O17 87.0(5) 2_765 2_765
O14 W5 O19 101.5(4) . .
O8 W5 O19 87.3(4) . .
O16 W5 O19 154.4(6) 2_765 .
O17 W5 O19 86.1(5) 2_765 .
O14 W5 O1 160.7(4) . 2_765
O8 W5 O1 93.2(4) . 2_765
O16 W5 O1 62.9(5) 2_765 2_765
O17 W5 O1 62.8(6) 2_765 2_765
O19 W5 O1 92.1(4) . 2_765
O14 W5 O2 157.2(4) . .
O8 W5 O2 63.1(4) . .
O16 W5 O2 92.2(6) 2_765 .
O17 W5 O2 92.4(6) 2_765 .
O19 W5 O2 63.5(4) . .
O1 W5 O2 42.2(3) 2_765 .
O15 W6 O17 102.8(6) . .
O15 W6 O5 101.4(5) . .
O17 W6 O5 89.9(5) . .
O15 W6 O22 101.5(6) . .
O17 W6 O22 88.0(5) . .
O5 W6 O22 156.9(6) . .
O15 W6 O13 100.5(4) . .
O17 W6 O13 156.6(6) . .
O5 W6 O13 85.9(4) . .
O22 W6 O13 86.9(5) . .
O15 W6 O1 158.1(4) . .
O17 W6 O1 61.1(5) . .
O5 W6 O1 93.7(4) . .
O22 W6 O1 65.3(5) . .
O13 W6 O1 96.2(4) . .
O4 P1 O4 180.0(9) . 2_765
O4 P1 O3 52.7(6) . 2_765
O4 P1 O3 127.3(6) 2_765 2_765
O4 P1 O3 127.3(6) . .
O4 P1 O3 52.7(6) 2_765 .
O3 P1 O3 180.0(9) 2_765 .
O4 P1 O2 73.9(6) . .
O4 P1 O2 106.1(6) 2_765 .
O3 P1 O2 104.8(6) 2_765 .
O3 P1 O2 75.2(6) . .
O4 P1 O2 106.1(6) . 2_765
O4 P1 O2 73.9(6) 2_765 2_765
O3 P1 O2 75.2(6) 2_765 2_765
O3 P1 O2 104.8(6) . 2_765
O2 P1 O2 180.0(4) . 2_765
O4 P1 O1 77.2(6) . .
O4 P1 O1 102.8(6) 2_765 .
O3 P1 O1 101.3(6) 2_765 .
O3 P1 O1 78.7(6) . .
O2 P1 O1 115.0(6) . .
O2 P1 O1 65.0(6) 2_765 .
O4 P1 O1 102.8(6) . 2_765
O4 P1 O1 77.2(6) 2_765 2_765
O3 P1 O1 78.7(6) 2_765 2_765
O3 P1 O1 101.3(6) . 2_765
O2 P1 O1 65.0(6) . 2_765
O2 P1 O1 115.0(6) 2_765 2_765
O1 P1 O1 180.000(2) . 2_765
P1 O1 O2 56.9(4) . 2_765
P1 O1 W5 127.7(6) . 2_765
O2 O1 W5 70.8(4) 2_765 2_765
P1 O1 W6 120.6(6) . .
O2 O1 W6 133.3(6) 2_765 .
W5 O1 W6 95.1(3) 2_765 .
P1 O1 W4 118.6(4) . .
O2 O1 W4 132.2(7) 2_765 .
W5 O1 W4 94.6(3) 2_765 .
W6 O1 W4 92.0(4) . .
P1 O2 O1 58.0(4) . 2_765
P1 O2 W5 125.0(7) . .
O1 O2 W5 67.0(5) 2_765 .
P1 O2 W1 122.0(6) . .
O1 O2 W1 132.8(7) 2_765 .
W5 O2 W1 93.8(3) . .
P1 O2 W3 121.2(6) . .
O1 O2 W3 129.4(7) 2_765 .
W5 O2 W3 93.8(3) . .
W1 O2 W3 92.8(4) . .
O4 O3 P1 63.4(5) 2_765 .
O4 O3 W2 73.3(6) 2_765 2_765
P1 O3 W2 136.7(7) . 2_765
O3 O4 P1 64.0(5) 2_765 .
O3 O4 W2 71.3(5) 2_765 .
P1 O4 W2 135.3(6) . .
W6 O5 W2 140.0(5) . .
W3 O6 W2 137.2(6) . 2_765
W4 O7 W2 140.3(6) 2_765 .
W5 O8 W1 140.4(6) . .
W1 O10 W3 139.9(6) . .
W4 O11 W3 139.7(5) . .
W1 O13 W6 139.2(5) . .
W4 O16 W5 141.8(8) . 2_765
W6 O17 W5 140.2(9) . 2_765
W3 O19 W5 139.6(5) . .
W2 O21 W1 139.9(6) . .
W6 O22 W4 138.2(7) . .
N2 Cu1 N2 180.000(1) . 2_766
N4 Cu2 N3 136.3(4) 2_655 .
N4 Cu2 N1 120.6(4) 2_655 .
N3 Cu2 N1 103.1(4) . .
C1 N1 C5 118.4(11) . .
C1 N1 Cu2 115.0(8) . .
C5 N1 Cu2 124.5(7) . .
N1 C1 C2 122.1(11) . .
C3 C2 C1 120.8(11) . .
C2 C3 C4 119.1(14) . .
C5 C4 C3 118.3(12) . .
N1 C5 C4 121.2(10) . .
N1 C5 C6 115.9(10) . .
C4 C5 C6 122.8(10) . .
C10 C6 C7 118.3(11) . .
C10 C6 C5 122.1(10) . .
C7 C6 C5 119.5(11) . .
C8 C7 C6 118.5(12) . .
N2 C8 C7 123.4(11) . .
N2 C9 C10 122.5(12) . .
C9 C10 C6 119.9(11) . .
C9 N2 C8 117.1(10) . .
C9 N2 Cu1 121.1(9) . .
C8 N2 Cu1 121.8(8) . .
C18 N3 C19 115.7(10) . .
C18 N3 Cu2 118.4(7) . .
C19 N3 Cu2 123.7(8) . .
N4 C11 C12 124.7(14) . .
C11 C12 C13 116.7(13) . .
C14 C13 C12 120.5(15) . .
C13 C14 C15 118.5(15) . .
N4 C15 C14 122.5(12) . .
N4 C15 C16 115.9(10) . .
C14 C15 C16 121.6(12) . .
C20 C16 C17 117.3(11) . .
C20 C16 C15 121.6(10) . .
C17 C16 C15 121.1(12) . .
C18 C17 C16 119.8(12) . .
N3 C18 C17 123.0(11) . .
C20 C19 N3 123.0(11) . .
C19 C20 C16 121.0(10) . .
C11 N4 C15 117.2(11) . .
C11 N4 Cu2 119.2(9) . 2_655
C15 N4 Cu2 123.1(8) . 2_655

loop_
_geom_bond_atom_site_label_1
_geom_bond_atom_site_label_2
_geom_bond_distance
_geom_bond_site_symmetry_2
W1 O20 1.674(10) .
W1 O10 1.868(8) .
W1 O13 1.879(8) .
W1 O8 1.892(10) .
W1 O21 1.898(8) .
W1 O2 2.454(12) .
W2 O18 1.673(9) .
W2 O21 1.878(8) .
W2 O7 1.879(9) .
W2 O5 1.898(9) .
W2 O6 1.932(9) 2_765
W2 O3 2.255(10) 2_765
W2 O4 2.280(8) .
W3 O9 1.683(9) .
W3 O19 1.886(9) .
W3 O6 1.887(11) .
W3 O11 1.902(9) .
W3 O10 1.919(10) .
W3 O2 2.457(10) .
W4 O12 1.670(9) .
W4 O16 1.873(11) .
W4 O7 1.878(10) 2_765
W4 O11 1.879(9) .
W4 O22 1.897(11) .
W4 O1 2.483(10) .
W5 O14 1.664(9) .
W5 O8 1.885(11) .
W5 O16 1.888(9) 2_765
W5 O17 1.891(12) 2_765
W5 O19 1.905(8) .
W5 O1 2.353(8) 2_765
W5 O2 2.414(11) .
W6 O15 1.691(8) .
W6 O17 1.871(12) .
W6 O5 1.890(8) .
W6 O22 1.895(9) .
W6 O13 1.935(8) .
W6 O1 2.440(12) .
P1 O4 1.550(8) .
P1 O4 1.550(8) 2_765
P1 O3 1.557(7) 2_765
P1 O3 1.557(7) .
P1 O2 1.586(7) .
P1 O2 1.586(7) 2_765
P1 O1 1.605(8) .
P1 O1 1.605(8) 2_765
O1 O2 1.716(16) 2_765
O1 W5 2.353(8) 2_765
O2 O1 1.716(16) 2_765
O3 O4 1.378(16) 2_765
O3 W2 2.255(10) 2_765
O4 O3 1.378(16) 2_765
O6 W2 1.932(9) 2_765
O7 W4 1.878(10) 2_765
O16 W5 1.888(9) 2_765
O17 W5 1.891(12) 2_765
Cu1 N2 1.904(10) .
Cu1 N2 1.904(10) 2_766
Cu2 N4 1.971(10) 2_655
Cu2 N3 1.995(9) .
Cu2 N1 2.052(10) .
N1 C1 1.340(15) .
N1 C5 1.346(13) .
C1 C2 1.35(2) .
C2 C3 1.327(19) .
C3 C4 1.397(18) .
C4 C5 1.386(18) .
C5 C6 1.486(15) .
C6 C10 1.373(17) .
C6 C7 1.381(15) .
C7 C8 1.377(17) .
C8 N2 1.343(18) .
C9 N2 1.343(15) .
C9 C10 1.373(15) .
N3 C18 1.348(17) .
N3 C19 1.359(13) .
C11 N4 1.320(16) .
C11 C12 1.37(2) .
C12 C13 1.37(2) .
C13 C14 1.36(2) .
C14 C15 1.369(19) .
C15 N4 1.344(15) .
C15 C16 1.489(16) .
C16 C20 1.360(18) .
C16 C17 1.375(16) .
C17 C18 1.360(18) .
C19 C20 1.338(17) .
N4 Cu2 1.971(10) 2_655
